data_4109321
loop_
_publ_author_name
'Eric J. Schelter'
'Ping Yang'
'Brian L. Scott'
'Ryan E. Da Re'
'Kimberly C. Jantunen'
'Richard L. Martin'
'P. Jeffrey Hay'
'David E. Morris'
'Jaqueline L. Kiplinger'

_publ_contact_author
;
Jaqueline L. Kiplinger
MS J514
Los Alamos National Laboratory
Los Alamos, New Mexico 87545
;
_publ_contact_author_email kiplinger@lanl.gov
_publ_section_title
;
 Systematic Studies of Early Actinide Complexes: Thorium(IV)
 Fluoroketimides
;
_journal_name_full 'Journal of the American Chemical Society'
_journal_page_first 5139
_journal_page_last 5152
_journal_paper_doi 10.1021/ja0686458
_journal_volume 129
_journal_year 2007
_chemical_formula_sum 'C36 H44 F2 N2 Th'
_chemical_formula_weight 774.77
_chemical_name_systematic
; 
 ? 
;
_space_group_IT_number 19
_symmetry_cell_setting orthorhombic
_symmetry_space_group_name_Hall 'P 2ac 2ab'
_symmetry_space_group_name_H-M 'P 21 21 21'
_atom_sites_solution_hydrogens geom
_atom_sites_solution_primary direct
_atom_sites_solution_secondary difmap
_audit_creation_method SHELXL-97
_cell_angle_alpha 90.00
_cell_angle_beta 90.00
_cell_angle_gamma 90.00
_cell_formula_units_Z 4
_cell_length_a 10.180(5)
_cell_length_b 17.880(8)
_cell_length_c 18.364(8)
_cell_measurement_temperature 203(2)
_cell_volume 3343(3)
_computing_cell_refinement 'SAINT 4.05 (Bruker, 1996)'
_computing_data_collection 'SMART 4.210 (Bruker, 1996)'
_computing_data_reduction 'SAINT 4.05 (Bruker, 1996)'
_computing_molecular_graphics 'SHELXTL NT 6.12 (Bruker, 2001)'
_computing_publication_material 'SHELXTL NT 6.12 (Bruker, 2001)'
_computing_structure_refinement 'SHELXL-97 (Sheldrick, 1997)'
_computing_structure_solution 'SHELXS-97 (Sheldrick, 1997)'
_diffrn_ambient_temperature 203(2)
_diffrn_measured_fraction_theta_full 0.974
_diffrn_measured_fraction_theta_max 0.899
_diffrn_measurement_device_type 'Bruker P4/CCD'
_diffrn_measurement_method '\w and \f scans'
_diffrn_radiation_monochromator graphite
_diffrn_radiation_source 'fine-focus sealed tube'
_diffrn_radiation_type MoK\a
_diffrn_radiation_wavelength 0.71073
_diffrn_reflns_av_R_equivalents 0.0379
_diffrn_reflns_av_sigmaI/netI 0.0541
_diffrn_reflns_limit_h_max 13
_diffrn_reflns_limit_h_min -13
_diffrn_reflns_limit_k_max 21
_diffrn_reflns_limit_k_min -9
_diffrn_reflns_limit_l_max 24
_diffrn_reflns_limit_l_min -24
_diffrn_reflns_number 17515
_diffrn_reflns_theta_full 25.00
_diffrn_reflns_theta_max 28.33
_diffrn_reflns_theta_min 1.59
_diffrn_standards_decay_% 0
_diffrn_standards_interval_count 0
_diffrn_standards_interval_time 0
_diffrn_standards_number 0
_exptl_absorpt_coefficient_mu 4.498
_exptl_absorpt_correction_T_max 0.5331
_exptl_absorpt_correction_T_min 0.4666
_exptl_absorpt_correction_type multi-scan
_exptl_absorpt_process_details 'SADABS (Sheldrick, 1996)'
_exptl_crystal_colour yellow
_exptl_crystal_density_diffrn 1.540
_exptl_crystal_description irregular
_exptl_crystal_F_000 1528
_exptl_crystal_size_max 0.20
_exptl_crystal_size_mid 0.16
_exptl_crystal_size_min 0.16
_refine_diff_density_max 2.271
_refine_diff_density_min -1.650
_refine_diff_density_rms 0.147
_refine_ls_abs_structure_details 'Flack H D (1983), Acta Cryst. A39, 876-881'
_refine_ls_abs_structure_Flack 0.014(11)
_refine_ls_extinction_method none
_refine_ls_goodness_of_fit_ref 0.990
_refine_ls_hydrogen_treatment constr
_refine_ls_matrix_type full
_refine_ls_number_parameters 370
_refine_ls_number_reflns 7206
_refine_ls_number_restraints 0
_refine_ls_restrained_S_all 0.990
_refine_ls_R_factor_all 0.0471
_refine_ls_R_factor_gt 0.0359
_refine_ls_shift/su_max 0.001
_refine_ls_shift/su_mean 0.000
_refine_ls_structure_factor_coef Fsqd
_refine_ls_weighting_details 'calc w=1/[\s^2^(Fo^2^)+(0.0404P)^2^+0.0000P] where P=(Fo^2^+2Fc^2^)/3'
_refine_ls_weighting_scheme calc
_refine_ls_wR_factor_gt 0.0757
_refine_ls_wR_factor_ref 0.0794
_reflns_number_gt 6213
_reflns_number_total 7206
_reflns_threshold_expression >2sigma(I)
_cod_data_source_file ja0686458si20070120_043048_2.cif
_cod_data_source_block ejs1
_cod_database_code 4109321

loop_
_symmetry_equiv_pos_as_xyz
'x, y, z'
'-x+1/2, -y, z+1/2'
'-x, y+1/2, -z+1/2'
'x+1/2, -y+1/2, -z'

loop_
_atom_site_label
_atom_site_type_symbol
_atom_site_fract_x
_atom_site_fract_y
_atom_site_fract_z
_atom_site_U_iso_or_equiv
_atom_site_adp_type
_atom_site_occupancy
_atom_site_symmetry_multiplicity
_atom_site_calc_flag
_atom_site_refinement_flags
Th1 Th 0.546735(17) -0.006035(10) 0.744692(9) 0.02625(6) Uani 1 1 d .
F1 F 0.3549(7) 0.1917(3) 1.0108(3) 0.0831(19) Uani 1 1 d .
F2 F 0.3565(7) 0.1887(3) 0.5028(3) 0.089(2) Uani 1 1 d .
N1 N 0.4618(6) 0.0488(3) 0.8451(3) 0.0379(13) Uani 1 1 d .
N2 N 0.4306(6) 0.0326(3) 0.6461(3) 0.0408(15) Uani 1 1 d .
C1 C 0.4938(8) -0.1368(4) 0.8223(4) 0.0424(19) Uani 1 1 d .
C2 C 0.5731(6) -0.1596(3) 0.7640(4) 0.0376(15) Uani 1 1 d .
C3 C 0.4986(7) -0.1528(4) 0.6991(4) 0.0414(18) Uani 1 1 d .
C4 C 0.3727(8) -0.1258(5) 0.7189(5) 0.047(2) Uani 1 1 d .
C5 C 0.3699(9) -0.1157(4) 0.7942(5) 0.048(2) Uani 1 1 d .
C6 C 0.7055(7) -0.1978(4) 0.7712(5) 0.065(2) Uani 1 1 d .
H6A H 0.7534 -0.1759 0.8109 0.098 Uiso 1 1 calc R
H6B H 0.7543 -0.1916 0.7269 0.098 Uiso 1 1 calc R
H6C H 0.6927 -0.2502 0.7805 0.098 Uiso 1 1 calc R
C7 C 0.5421(10) -0.1725(4) 0.6230(4) 0.062(2) Uani 1 1 d .
H7A H 0.4856 -0.1484 0.5884 0.093 Uiso 1 1 calc R
H7B H 0.5377 -0.2257 0.6165 0.093 Uiso 1 1 calc R
H7C H 0.6309 -0.1559 0.6158 0.093 Uiso 1 1 calc R
C8 C 0.2597(11) -0.1158(6) 0.6666(6) 0.083(3) Uani 1 1 d .
H8A H 0.2929 -0.1021 0.6196 0.124 Uiso 1 1 calc R
H8B H 0.2025 -0.0771 0.6842 0.124 Uiso 1 1 calc R
H8C H 0.2116 -0.1618 0.6628 0.124 Uiso 1 1 calc R
C9 C 0.2513(12) -0.0958(7) 0.8394(6) 0.102(5) Uani 1 1 d .
H9A H 0.2113 -0.1407 0.8576 0.152 Uiso 1 1 calc R
H9B H 0.1892 -0.0691 0.8099 0.152 Uiso 1 1 calc R
H9C H 0.2778 -0.0649 0.8796 0.152 Uiso 1 1 calc R
C10 C 0.5330(12) -0.1414(5) 0.9014(4) 0.076(3) Uani 1 1 d .
H10A H 0.4736 -0.1119 0.9301 0.114 Uiso 1 1 calc R
H10B H 0.6208 -0.1226 0.9072 0.114 Uiso 1 1 calc R
H10C H 0.5296 -0.1925 0.9172 0.114 Uiso 1 1 calc R
C11 C 0.8112(6) 0.0088(5) 0.7063(4) 0.0444(16) Uani 1 1 d .
C12 C 0.7513(7) 0.0595(4) 0.6627(4) 0.0445(18) Uani 1 1 d .
C13 C 0.7047(7) 0.1178(5) 0.7059(4) 0.0439(19) Uani 1 1 d .
C14 C 0.7376(7) 0.1028(5) 0.7781(4) 0.048(2) Uani 1 1 d .
C15 C 0.8063(7) 0.0328(4) 0.7796(4) 0.047(2) Uani 1 1 d .
C16 C 0.8915(8) -0.0596(5) 0.6799(5) 0.068(3) Uani 1 1 d .
H16A H 0.8372 -0.0906 0.6496 0.102 Uiso 1 1 calc R
H16B H 0.9209 -0.0879 0.7212 0.102 Uiso 1 1 calc R
H16C H 0.9661 -0.0427 0.6525 0.102 Uiso 1 1 calc R
C17 C 0.7462(9) 0.0567(6) 0.5805(4) 0.072(3) Uani 1 1 d .
H17A H 0.8319 0.0669 0.5611 0.109 Uiso 1 1 calc R
H17B H 0.6852 0.0935 0.5630 0.109 Uiso 1 1 calc R
H17C H 0.7183 0.0079 0.5652 0.109 Uiso 1 1 calc R
C18 C 0.6358(9) 0.1883(5) 0.6775(6) 0.074(3) Uani 1 1 d .
H18A H 0.5803 0.2084 0.7149 0.111 Uiso 1 1 calc R
H18B H 0.5835 0.1757 0.6357 0.111 Uiso 1 1 calc R
H18C H 0.7004 0.2248 0.6640 0.111 Uiso 1 1 calc R
C19 C 0.7160(10) 0.1536(5) 0.8429(5) 0.079(3) Uani 1 1 d .
H19A H 0.7809 0.1925 0.8427 0.118 Uiso 1 1 calc R
H19B H 0.7235 0.1250 0.8870 0.118 Uiso 1 1 calc R
H19C H 0.6300 0.1753 0.8401 0.118 Uiso 1 1 calc R
C20 C 0.8648(9) -0.0027(6) 0.8454(4) 0.083(3) Uani 1 1 d .
H20A H 0.8724 -0.0557 0.8377 0.124 Uiso 1 1 calc R
H20B H 0.8095 0.0066 0.8867 0.124 Uiso 1 1 calc R
H20C H 0.9504 0.0180 0.8541 0.124 Uiso 1 1 calc R
C21 C 0.4170(7) 0.0763(4) 0.9035(3) 0.0349(16) Uani 1 1 d .
C22 C 0.4791(9) 0.0599(5) 0.9767(4) 0.066(3) Uani 1 1 d .
H22A H 0.5337 0.0163 0.9728 0.099 Uiso 1 1 calc R
H22B H 0.4114 0.0510 1.0121 0.099 Uiso 1 1 calc R
H22C H 0.5314 0.1018 0.9916 0.099 Uiso 1 1 calc R
C23 C 0.2983(7) 0.1270(4) 0.9029(3) 0.0376(17) Uani 1 1 d .
C24 C 0.2087(9) 0.1212(5) 0.8464(4) 0.053(2) Uani 1 1 d .
H24 H 0.2240 0.0865 0.8096 0.064 Uiso 1 1 calc R
C25 C 0.0981(9) 0.1649(5) 0.8429(5) 0.066(3) Uani 1 1 d .
H25 H 0.0391 0.1593 0.8046 0.080 Uiso 1 1 calc R
C26 C 0.0749(11) 0.2176(6) 0.8970(6) 0.073(3) Uani 1 1 d .
H26 H 0.0010 0.2481 0.8948 0.087 Uiso 1 1 calc R
C27 C 0.1605(9) 0.2244(5) 0.9531(5) 0.058(2) Uani 1 1 d .
H27 H 0.1452 0.2589 0.9900 0.070 Uiso 1 1 calc R
C28 C 0.2713(8) 0.1791(5) 0.9549(4) 0.045(2) Uani 1 1 d .
C29 C 0.3766(7) 0.0536(4) 0.5887(3) 0.0431(19) Uani 1 1 d .
C30 C 0.4099(8) 0.0261(6) 0.5135(4) 0.070(3) Uani 1 1 d .
H30A H 0.4789 -0.0104 0.5165 0.105 Uiso 1 1 calc R
H30B H 0.4386 0.0674 0.4841 0.105 Uiso 1 1 calc R
H30C H 0.3336 0.0038 0.4918 0.105 Uiso 1 1 calc R
C31 C 0.2662(8) 0.1110(4) 0.5917(3) 0.0401(18) Uani 1 1 d .
C32 C 0.1631(8) 0.1006(5) 0.6400(4) 0.051(2) Uani 1 1 d .
H32 H 0.1655 0.0594 0.6709 0.061 Uiso 1 1 calc R
C33 C 0.0577(10) 0.1483(6) 0.6444(5) 0.069(3) Uani 1 1 d .
H33 H -0.0106 0.1388 0.6767 0.082 Uiso 1 1 calc R
C34 C 0.0548(12) 0.2094(7) 0.6007(6) 0.075(3) Uani 1 1 d .
H34 H -0.0165 0.2417 0.6036 0.090 Uiso 1 1 calc R
C35 C 0.1513(14) 0.2247(6) 0.5534(5) 0.083(4) Uani 1 1 d .
H35 H 0.1490 0.2675 0.5246 0.100 Uiso 1 1 calc R
C36 C 0.2559(11) 0.1739(5) 0.5491(4) 0.059(3) Uani 1 1 d .

loop_
_atom_site_aniso_label
_atom_site_aniso_U_11
_atom_site_aniso_U_22
_atom_site_aniso_U_33
_atom_site_aniso_U_23
_atom_site_aniso_U_13
_atom_site_aniso_U_12
Th1 0.02331(9) 0.02202(11) 0.03340(10) 0.00022(11) 0.00101(9) 0.00157(8)
F1 0.099(4) 0.086(5) 0.064(3) -0.039(3) -0.002(3) 0.007(4)
F2 0.129(5) 0.074(4) 0.062(3) 0.021(3) 0.013(3) -0.040(4)
N1 0.035(3) 0.035(3) 0.044(3) -0.004(2) 0.004(3) 0.003(3)
N2 0.041(4) 0.044(4) 0.038(3) 0.003(2) -0.001(2) -0.011(3)
C1 0.054(5) 0.022(4) 0.051(4) 0.007(3) 0.008(3) -0.004(3)
C2 0.041(4) 0.015(3) 0.057(4) 0.005(3) 0.006(3) 0.002(2)
C3 0.053(5) 0.017(4) 0.055(4) -0.002(3) -0.003(3) -0.002(3)
C4 0.033(4) 0.024(5) 0.084(5) 0.001(4) -0.009(4) 0.002(3)
C5 0.043(5) 0.018(5) 0.083(6) -0.003(4) 0.027(4) -0.004(4)
C6 0.050(5) 0.041(5) 0.104(7) 0.021(4) -0.006(4) 0.011(4)
C7 0.087(6) 0.037(5) 0.062(5) -0.014(3) 0.005(5) 0.008(5)
C8 0.058(7) 0.039(7) 0.151(10) -0.006(6) -0.037(6) -0.003(5)
C9 0.083(9) 0.058(8) 0.164(11) -0.019(7) 0.082(8) -0.019(6)
C10 0.133(10) 0.034(5) 0.060(5) 0.014(3) 0.010(6) -0.013(6)
C11 0.028(3) 0.033(5) 0.073(4) 0.004(4) 0.006(3) -0.003(3)
C12 0.025(4) 0.050(5) 0.058(4) 0.013(3) 0.013(3) -0.003(3)
C13 0.027(4) 0.027(5) 0.077(5) 0.007(4) 0.000(3) -0.002(3)
C14 0.038(4) 0.036(5) 0.070(5) -0.019(3) 0.017(3) -0.016(3)
C15 0.031(4) 0.044(5) 0.064(4) 0.007(3) -0.005(3) -0.012(3)
C16 0.044(5) 0.031(5) 0.130(8) 0.003(5) 0.029(5) 0.010(4)
C17 0.056(6) 0.088(8) 0.073(6) 0.010(5) 0.020(4) -0.003(5)
C18 0.053(5) 0.033(5) 0.137(8) 0.018(5) -0.007(6) 0.005(4)
C19 0.065(7) 0.059(7) 0.112(8) -0.043(6) 0.008(5) -0.028(5)
C20 0.063(5) 0.095(8) 0.090(5) 0.030(7) -0.036(4) -0.022(6)
C21 0.047(5) 0.023(4) 0.035(3) -0.003(2) -0.002(3) -0.008(3)
C22 0.074(7) 0.074(7) 0.051(4) -0.010(4) -0.011(4) 0.009(5)
C23 0.042(4) 0.033(5) 0.038(3) -0.002(3) 0.008(3) -0.007(3)
C24 0.056(6) 0.047(6) 0.057(5) -0.012(4) 0.003(4) 0.007(4)
C25 0.053(6) 0.059(7) 0.087(6) -0.010(5) -0.015(4) 0.014(5)
C26 0.064(7) 0.054(7) 0.100(7) -0.004(5) 0.026(5) 0.020(5)
C27 0.060(6) 0.039(6) 0.076(6) -0.008(4) 0.026(5) 0.006(5)
C28 0.048(5) 0.041(6) 0.047(4) -0.010(3) 0.020(3) -0.013(4)
C29 0.045(4) 0.045(5) 0.039(4) 0.006(3) -0.011(3) -0.009(4)
C30 0.066(6) 0.094(8) 0.050(4) -0.007(4) -0.005(3) 0.010(5)
C31 0.048(5) 0.031(5) 0.041(4) 0.005(3) -0.016(3) -0.002(3)
C32 0.048(5) 0.041(5) 0.064(5) 0.004(4) -0.006(4) -0.001(4)
C33 0.044(5) 0.073(7) 0.088(6) -0.010(5) -0.008(5) -0.002(5)
C34 0.057(6) 0.076(8) 0.093(7) -0.015(6) -0.030(6) 0.012(7)
C35 0.138(11) 0.042(7) 0.070(7) 0.001(5) -0.058(7) 0.009(7)
C36 0.086(7) 0.054(7) 0.037(4) 0.006(4) -0.019(4) -0.011(6)

loop_
_atom_type_symbol
_atom_type_description
_atom_type_scat_dispersion_real
_atom_type_scat_dispersion_imag
_atom_type_scat_source
C C 0.0033 0.0016 'International Tables Vol C Tables 4.2.6.8 and 6.1.1.4'
H H 0.0000 0.0000 'International Tables Vol C Tables 4.2.6.8 and 6.1.1.4'
N N 0.0061 0.0033 'International Tables Vol C Tables 4.2.6.8 and 6.1.1.4'
F F 0.0171 0.0103 'International Tables Vol C Tables 4.2.6.8 and 6.1.1.4'
Th Th -7.2400 8.8979 'International Tables Vol C Tables 4.2.6.8 and 6.1.1.4'

loop_
_geom_angle_atom_site_label_1
_geom_angle_atom_site_label_2
_geom_angle_atom_site_label_3
_geom_angle
N1 Th1 N2 108.65(19)
N1 Th1 C2 111.16(19)
N2 Th1 C2 116.9(2)
N1 Th1 C1 82.7(2)
N2 Th1 C1 124.2(2)
C2 Th1 C1 29.12(19)
N1 Th1 C11 122.2(2)
N2 Th1 C11 105.8(2)
C2 Th1 C11 91.9(2)
C1 Th1 C11 113.2(2)
N1 Th1 C3 125.7(2)
N2 Th1 C3 87.5(2)
C2 Th1 C3 29.43(19)
C1 Th1 C3 48.1(2)
C11 Th1 C3 100.5(2)
N1 Th1 C15 93.8(2)
N2 Th1 C15 126.7(2)
C2 Th1 C15 97.1(2)
C1 Th1 C15 105.8(2)
C11 Th1 C15 29.2(2)
C3 Th1 C15 117.7(2)
N1 Th1 C5 78.1(2)
N2 Th1 C5 97.8(2)
C2 Th1 C5 48.1(2)
C1 Th1 C5 29.2(2)
C11 Th1 C5 139.8(2)
C3 Th1 C5 48.0(2)
C15 Th1 C5 134.5(2)
N1 Th1 C14 77.7(2)
N2 Th1 C14 108.8(2)
C2 Th1 C14 126.0(2)
C1 Th1 C14 126.9(2)
C11 Th1 C14 47.6(2)
C3 Th1 C14 146.5(2)
C15 Th1 C14 29.6(2)
C5 Th1 C14 148.5(2)
N1 Th1 C4 103.1(2)
N2 Th1 C4 76.7(2)
C2 Th1 C4 48.1(2)
C1 Th1 C4 47.8(2)
C11 Th1 C4 129.4(2)
C3 Th1 C4 29.2(2)
C15 Th1 C4 144.9(2)
C5 Th1 C4 28.7(2)
C14 Th1 C4 174.0(2)
N1 Th1 C12 122.5(2)
N2 Th1 C12 80.4(2)
C2 Th1 C12 114.0(2)
C1 Th1 C12 139.6(2)
C11 Th1 C12 27.9(2)
C3 Th1 C12 111.0(2)
C15 Th1 C12 47.5(2)
C5 Th1 C12 159.0(2)
C14 Th1 C12 47.3(2)
C4 Th1 C12 133.5(2)
N1 Th1 C13 94.8(2)
N2 Th1 C13 81.8(2)
C2 Th1 C13 138.6(2)
C1 Th1 C13 153.4(2)
C11 Th1 C13 46.7(2)
C3 Th1 C13 139.3(2)
C15 Th1 C13 47.8(2)
C5 Th1 C13 172.4(2)
C14 Th1 C13 28.6(2)
C4 Th1 C13 155.5(2)
C12 Th1 C13 28.5(2)
C21 N1 Th1 176.6(5)
C29 N2 Th1 174.7(5)
C2 C1 C5 108.2(6)
C2 C1 C10 124.6(8)
C5 C1 C10 127.0(8)
C2 C1 Th1 75.1(4)
C5 C1 Th1 76.2(4)
C10 C1 Th1 119.1(5)
C1 C2 C3 108.0(6)
C1 C2 C6 125.2(7)
C3 C2 C6 126.0(6)
C1 C2 Th1 75.8(4)
C3 C2 Th1 75.9(4)
C6 C2 Th1 122.8(4)
C4 C3 C2 107.4(6)
C4 C3 C7 125.6(7)
C2 C3 C7 127.0(7)
C4 C3 Th1 76.3(5)
C2 C3 Th1 74.7(4)
C7 C3 Th1 116.4(5)
C5 C4 C3 108.4(8)
C5 C4 C8 126.8(10)
C3 C4 C8 124.6(8)
C5 C4 Th1 75.4(6)
C3 C4 Th1 74.5(5)
C8 C4 Th1 119.8(6)
C4 C5 C1 108.0(8)
C4 C5 C9 126.4(10)
C1 C5 C9 125.2(9)
C4 C5 Th1 75.9(5)
C1 C5 Th1 74.5(4)
C9 C5 Th1 121.7(6)
C12 C11 C15 110.1(7)
C12 C11 C16 125.5(7)
C15 C11 C16 123.8(7)
C12 C11 Th1 77.2(4)
C15 C11 Th1 75.8(4)
C16 C11 Th1 120.8(5)
C11 C12 C13 108.4(7)
C11 C12 C17 125.7(7)
C13 C12 C17 125.6(7)
C11 C12 Th1 74.9(4)
C13 C12 Th1 75.8(4)
C17 C12 Th1 119.6(5)
C14 C13 C12 108.5(7)
C14 C13 C18 126.2(8)
C12 C13 C18 125.2(8)
C14 C13 Th1 75.3(5)
C12 C13 Th1 75.6(4)
C18 C13 Th1 118.0(5)
C13 C14 C15 107.6(6)
C13 C14 C19 126.8(9)
C15 C14 C19 125.4(8)
C13 C14 Th1 76.1(5)
C15 C14 Th1 74.8(4)
C19 C14 Th1 119.1(5)
C11 C15 C14 105.3(6)
C11 C15 C20 129.0(8)
C14 C15 C20 125.6(8)
C11 C15 Th1 75.0(4)
C14 C15 Th1 75.7(4)
C20 C15 Th1 117.2(5)
N1 C21 C23 121.1(6)
N1 C21 C22 121.8(7)
C23 C21 C22 117.2(6)
C28 C23 C24 116.3(8)
C28 C23 C21 124.6(7)
C24 C23 C21 119.2(6)
C25 C24 C23 122.2(8)
C24 C25 C26 119.5(9)
C27 C26 C25 119.7(10)
C26 C27 C28 119.3(8)
F1 C28 C23 121.3(8)
F1 C28 C27 115.6(7)
C23 C28 C27 123.1(8)
N2 C29 C30 125.3(8)
N2 C29 C31 119.9(7)
C30 C29 C31 114.8(6)
C36 C31 C32 114.6(8)
C36 C31 C29 125.9(8)
C32 C31 C29 119.4(7)
C33 C32 C31 123.1(8)
C34 C33 C32 118.9(10)
C35 C34 C33 122.2(12)
C34 C35 C36 117.4(10)
F2 C36 C31 117.3(9)
F2 C36 C35 118.8(9)
C31 C36 C35 123.8(10)

loop_
_geom_bond_atom_site_label_1
_geom_bond_atom_site_label_2
_geom_bond_distance
Th1 N1 2.260(5)
Th1 N2 2.269(5)
Th1 C2 2.782(6)
Th1 C1 2.791(7)
Th1 C11 2.796(6)
Th1 C3 2.798(7)
Th1 C15 2.806(7)
Th1 C5 2.813(8)
Th1 C14 2.818(7)
Th1 C4 2.819(8)
Th1 C12 2.824(7)
Th1 C13 2.827(8)
F1 C28 1.353(10)
F2 C36 1.357(12)
N1 C21 1.265(8)
N2 C29 1.248(8)
C1 C2 1.401(9)
C1 C5 1.414(11)
C1 C10 1.509(10)
C2 C3 1.417(9)
C2 C6 1.517(9)
C3 C4 1.417(10)
C3 C7 1.507(10)
C4 C5 1.395(11)
C4 C8 1.509(12)
C5 C9 1.508(12)
C11 C12 1.355(10)
C11 C15 1.413(10)
C11 C16 1.549(10)
C12 C13 1.393(11)
C12 C17 1.511(10)
C13 C14 1.393(10)
C13 C18 1.534(11)
C14 C15 1.436(11)
C14 C19 1.512(10)
C15 C20 1.489(10)
C21 C23 1.511(10)
C21 C22 1.513(9)
C23 C28 1.361(10)
C23 C24 1.386(11)
C24 C25 1.372(12)
C25 C26 1.390(12)
C26 C27 1.354(12)
C27 C28 1.389(12)
C29 C30 1.505(10)
C29 C31 1.523(11)
C31 C36 1.374(11)
C31 C32 1.386(11)
C32 C33 1.373(12)
C33 C34 1.356(14)
C34 C35 1.339(16)
C35 C36 1.403(15)
